data_7203596
loop_
_publ_author_name
'Haynes, Delia A.'
'Jones, William'
'Motherwell, W. D. Samuel'

_publ_section_title
;
 Cocrystallisation of succinic and fumaric acids with lutidines: a
 systematic study
;
_journal_issue 11
_journal_name_full CrystEngComm
_journal_page_first 830
_journal_paper_doi 10.1039/b610294h
_journal_volume 8
_journal_year 2006
_chemical_formula_moiety '2(C7 H9 N), C4 H6 O4'
_chemical_formula_sum 'C18 H24 N2 O4'
_chemical_formula_weight 332.39
_chemical_name_common '3,5 lutidine succinic acid co-crystal'
_chemical_name_systematic
;
?
;
_space_group_IT_number 14
_symmetry_cell_setting monoclinic
_symmetry_space_group_name_Hall '-P 2ybc'
_symmetry_space_group_name_H-M 'P 1 21/c 1'
_atom_sites_solution_hydrogens geom
_atom_sites_solution_primary direct
_atom_sites_solution_secondary difmap
_audit_creation_method SHELXL-97
_cell_angle_alpha 90.00
_cell_angle_beta 95.67(3)
_cell_angle_gamma 90.00
_cell_formula_units_Z 2
_cell_length_a 10.464(2)
_cell_length_b 4.9696(10)
_cell_length_c 17.113(3)
_cell_measurement_reflns_used 9867
_cell_measurement_temperature 180(2)
_cell_measurement_theta_max 27.48
_cell_measurement_theta_min 1.00
_cell_volume 885.6(3)
_computing_cell_refinement 'HKL Scalepack (Otwinowski & Minor 1997)'
_computing_data_collection 'Collect (Nonius B.V. 1998)'
_computing_data_reduction
;
HKL Denzo and Scalepack (Otwinowski & Minor 1997)
;
_computing_publication_material 'SHELXL-97 (Sheldrick 1997)'
_computing_structure_refinement 'SHELXL-97 (Sheldrick, 1997)'
_computing_structure_solution 'SHELXS-97 (Sheldrick, 1990)'
_diffrn_ambient_temperature 180(2)
_diffrn_measured_fraction_theta_full 0.988
_diffrn_measured_fraction_theta_max 0.988
_diffrn_measurement_device_type 'Nonius Kappa CCD'
_diffrn_measurement_method 'Thin slice \w and \f scans'
_diffrn_radiation_source 'fine-focus sealed tube'
_diffrn_radiation_type MoK\a
_diffrn_radiation_wavelength 0.71073
_diffrn_reflns_av_R_equivalents 0.0570
_diffrn_reflns_av_sigmaI/netI 0.0607
_diffrn_reflns_limit_h_max 13
_diffrn_reflns_limit_h_min -13
_diffrn_reflns_limit_k_max 6
_diffrn_reflns_limit_k_min -5
_diffrn_reflns_limit_l_max 22
_diffrn_reflns_limit_l_min -20
_diffrn_reflns_number 5880
_diffrn_reflns_theta_full 27.55
_diffrn_reflns_theta_max 27.55
_diffrn_reflns_theta_min 3.91
_exptl_absorpt_coefficient_mu 0.088
_exptl_absorpt_correction_T_max 1.004
_exptl_absorpt_correction_T_min 0.892
_exptl_absorpt_correction_type multi-scan
_exptl_absorpt_process_details
;
multi-scan from symmetry-related measurements
Sortav (Blessing 1995)
;
_exptl_crystal_colour colourless
_exptl_crystal_density_diffrn 1.247
_exptl_crystal_density_method 'not measured'
_exptl_crystal_F_000 356
_exptl_crystal_size_max 0.46
_exptl_crystal_size_mid 0.23
_exptl_crystal_size_min 0.02
_refine_diff_density_max 0.194
_refine_diff_density_min -0.269
_refine_diff_density_rms 0.060
_refine_ls_extinction_method none
_refine_ls_goodness_of_fit_ref 1.038
_refine_ls_hydrogen_treatment mixed
_refine_ls_matrix_type full
_refine_ls_number_parameters 127
_refine_ls_number_reflns 2025
_refine_ls_number_restraints 0
_refine_ls_restrained_S_all 1.038
_refine_ls_R_factor_all 0.0993
_refine_ls_R_factor_gt 0.0580
_refine_ls_shift/su_max 0.001
_refine_ls_shift/su_mean 0.000
_refine_ls_structure_factor_coef Fsqd
_refine_ls_weighting_details 'calc w=1/[\s^2^(Fo^2^)+(0.0619P)^2^+0.2795P] where P=(Fo^2^+2Fc^2^)/3'
_refine_ls_weighting_scheme calc
_refine_ls_wR_factor_gt 0.1263
_refine_ls_wR_factor_ref 0.1453
_reflns_number_gt 1336
_reflns_number_total 2025
_reflns_threshold_expression >2sigma(I)
_cod_data_source_file b610294h.txt
_cod_data_source_block wj0433
_cod_original_cell_volume 885.5(3)
_cod_original_sg_symbol_H-M P2(1)/c
_cod_database_code 7203596

loop_
_symmetry_equiv_pos_as_xyz
'x, y, z'
'-x, y+1/2, -z+1/2'
'-x, -y, -z'
'x, -y-1/2, z-1/2'

loop_
_atom_site_label
_atom_site_type_symbol
_atom_site_fract_x
_atom_site_fract_y
_atom_site_fract_z
_atom_site_U_iso_or_equiv
_atom_site_adp_type
_atom_site_occupancy
_atom_site_symmetry_multiplicity
_atom_site_calc_flag
_atom_site_refinement_flags
_atom_site_disorder_assembly
_atom_site_disorder_group
N11 N 0.81915(16) -0.2285(3) 0.89971(10) 0.0347(4) Uani 1 1 d . . .
C12 C 0.7347(2) -0.3291(4) 0.84321(12) 0.0344(5) Uani 1 1 d . . .
H12 H 0.650(2) -0.242(4) 0.8401(12) 0.033(5) Uiso 1 1 d . . .
C13 C 0.76253(19) -0.5379(4) 0.79426(12) 0.0350(5) Uani 1 1 d . . .
C14 C 0.8852(2) -0.6450(4) 0.80545(12) 0.0337(5) Uani 1 1 d . . .
H14 H 0.907(2) -0.794(5) 0.7736(13) 0.046(6) Uiso 1 1 d . . .
C15 C 0.97546(18) -0.5455(4) 0.86302(11) 0.0306(5) Uani 1 1 d . . .
C16 C 0.9371(2) -0.3367(4) 0.90862(12) 0.0330(5) Uani 1 1 d . . .
H16 H 0.996(2) -0.262(4) 0.9507(13) 0.038(6) Uiso 1 1 d . . .
C17 C 0.6622(2) -0.6430(5) 0.73233(15) 0.0517(6) Uani 1 1 d . . .
H17A H 0.6826 -0.8292 0.7194 0.078 Uiso 0.50 1 calc PR . .
H17B H 0.6612 -0.5313 0.6851 0.078 Uiso 0.50 1 calc PR . .
H17C H 0.5776 -0.6367 0.7523 0.078 Uiso 0.50 1 calc PR . .
H17D H 0.5983 -0.5022 0.7185 0.078 Uiso 0.50 1 calc PR . .
H17E H 0.6197 -0.8001 0.7528 0.078 Uiso 0.50 1 calc PR . .
H17F H 0.7033 -0.6948 0.6855 0.078 Uiso 0.50 1 calc PR . .
C18 C 1.1087(2) -0.6604(5) 0.87691(13) 0.0413(5) Uani 1 1 d . . .
H18A H 1.1047 -0.8393 0.9006 0.062 Uiso 1 1 calc R . .
H18B H 1.1622 -0.5420 0.9124 0.062 Uiso 1 1 calc R . .
H18C H 1.1461 -0.6749 0.8268 0.062 Uiso 1 1 calc R . .
C21 C 0.61601(18) 0.2336(4) 0.96575(11) 0.0303(5) Uani 1 1 d . . .
C22 C 0.56752(18) 0.4557(4) 1.01413(12) 0.0315(5) Uani 1 1 d . . .
H22A H 0.6259 0.6121 1.0130 0.038 Uiso 1 1 calc R . .
H22B H 0.5694 0.3945 1.0693 0.038 Uiso 1 1 calc R . .
O21 O 0.55295(14) 0.1270(3) 0.91129(9) 0.0417(4) Uani 1 1 d . . .
O22 O 0.73648(13) 0.1645(3) 0.98904(9) 0.0383(4) Uani 1 1 d . . .
H22 H 0.771(3) 0.012(7) 0.954(2) 0.100(11) Uiso 1 1 d . . .

loop_
_atom_site_aniso_label
_atom_site_aniso_U_11
_atom_site_aniso_U_22
_atom_site_aniso_U_33
_atom_site_aniso_U_23
_atom_site_aniso_U_13
_atom_site_aniso_U_12
N11 0.0343(10) 0.0321(9) 0.0376(10) -0.0003(7) 0.0027(8) 0.0026(7)
C12 0.0293(11) 0.0365(11) 0.0373(11) 0.0036(9) 0.0022(9) 0.0039(9)
C13 0.0333(11) 0.0383(11) 0.0326(11) 0.0001(9) -0.0010(9) 0.0007(9)
C14 0.0340(11) 0.0368(11) 0.0308(11) -0.0035(9) 0.0055(9) 0.0016(9)
C15 0.0297(10) 0.0340(10) 0.0286(10) 0.0040(8) 0.0049(8) 0.0004(8)
C16 0.0320(11) 0.0331(10) 0.0334(11) -0.0007(8) 0.0010(9) -0.0026(9)
C17 0.0422(14) 0.0607(15) 0.0490(14) -0.0112(12) -0.0113(11) 0.0039(11)
C18 0.0321(11) 0.0503(13) 0.0413(12) -0.0015(10) 0.0026(9) 0.0052(10)
C21 0.0274(10) 0.0290(10) 0.0340(11) -0.0001(8) 0.0002(8) -0.0010(8)
C22 0.0296(11) 0.0303(10) 0.0336(10) -0.0030(8) -0.0016(8) 0.0019(8)
O21 0.0332(8) 0.0456(9) 0.0443(9) -0.0139(7) -0.0059(7) 0.0052(7)
O22 0.0300(8) 0.0379(8) 0.0449(9) -0.0081(7) -0.0066(7) 0.0078(6)

loop_
_atom_type_symbol
_atom_type_description
_atom_type_scat_dispersion_real
_atom_type_scat_dispersion_imag
_atom_type_scat_source
C C 0.0033 0.0016 'International Tables Vol C Tables 4.2.6.8 and 6.1.1.4'
H H 0.0000 0.0000 'International Tables Vol C Tables 4.2.6.8 and 6.1.1.4'
N N 0.0061 0.0033 'International Tables Vol C Tables 4.2.6.8 and 6.1.1.4'
O O 0.0106 0.0060 'International Tables Vol C Tables 4.2.6.8 and 6.1.1.4'

loop_
_geom_angle_atom_site_label_1
_geom_angle_atom_site_label_2
_geom_angle_atom_site_label_3
_geom_angle
_geom_angle_site_symmetry_1
_geom_angle_site_symmetry_3
_geom_angle_publ_flag
C12 N11 C16 117.78(18) . . ?
N11 C12 C13 123.64(19) . . ?
N11 C12 H12 113.8(12) . . ?
C13 C12 H12 122.6(12) . . ?
C12 C13 C14 116.89(18) . . ?
C12 C13 C17 120.77(19) . . ?
C14 C13 C17 122.3(2) . . ?
C13 C14 C15 121.17(19) . . ?
C13 C14 H14 119.3(13) . . ?
C15 C14 H14 119.5(13) . . ?
C16 C15 C14 117.01(18) . . ?
C16 C15 C18 120.83(18) . . ?
C14 C15 C18 122.16(19) . . ?
N11 C16 C15 123.51(19) . . ?
N11 C16 H16 116.1(13) . . ?
C15 C16 H16 120.3(13) . . ?
C13 C17 H17A 109.5 . . ?
C13 C17 H17B 109.5 . . ?
H17A C17 H17B 109.5 . . ?
C13 C17 H17C 109.5 . . ?
H17A C17 H17C 109.5 . . ?
H17B C17 H17C 109.5 . . ?
C13 C17 H17D 109.5 . . ?
H17A C17 H17D 141.1 . . ?
H17B C17 H17D 56.3 . . ?
H17C C17 H17D 56.3 . . ?
C13 C17 H17E 109.5 . . ?
H17A C17 H17E 56.3 . . ?
H17B C17 H17E 141.1 . . ?
H17C C17 H17E 56.3 . . ?
H17D C17 H17E 109.5 . . ?
C13 C17 H17F 109.5 . . ?
H17A C17 H17F 56.3 . . ?
H17B C17 H17F 56.3 . . ?
H17C C17 H17F 141.1 . . ?
H17D C17 H17F 109.5 . . ?
H17E C17 H17F 109.5 . . ?
C15 C18 H18A 109.5 . . ?
C15 C18 H18B 109.5 . . ?
H18A C18 H18B 109.5 . . ?
C15 C18 H18C 109.5 . . ?
H18A C18 H18C 109.5 . . ?
H18B C18 H18C 109.5 . . ?
O21 C21 O22 123.14(18) . . ?
O21 C21 C22 124.05(18) . . ?
O22 C21 C22 112.82(16) . . ?
C21 C22 C22 113.2(2) . 3_667 ?
C21 C22 H22A 108.9 . . ?
C22 C22 H22A 108.9 3_667 . ?
C21 C22 H22B 108.9 . . ?
C22 C22 H22B 108.9 3_667 . ?
H22A C22 H22B 107.7 . . ?
C21 O22 H22 112.5(17) . . ?

loop_
_geom_bond_atom_site_label_1
_geom_bond_atom_site_label_2
_geom_bond_distance
_geom_bond_site_symmetry_2
_geom_bond_publ_flag
N11 C12 1.340(3) . ?
N11 C16 1.341(3) . ?
C12 C13 1.383(3) . ?
C12 H12 0.99(2) . ?
C13 C14 1.386(3) . ?
C13 C17 1.510(3) . ?
C14 C15 1.387(3) . ?
C14 H14 0.96(2) . ?
C15 C16 1.381(3) . ?
C15 C18 1.504(3) . ?
C16 H16 0.97(2) . ?
C17 H17A 0.9800 . ?
C17 H17B 0.9800 . ?
C17 H17C 0.9800 . ?
C17 H17D 0.9800 . ?
C17 H17E 0.9800 . ?
C17 H17F 0.9800 . ?
C18 H18A 0.9800 . ?
C18 H18B 0.9800 . ?
C18 H18C 0.9800 . ?
C21 O21 1.210(2) . ?
C21 O22 1.329(2) . ?
C21 C22 1.498(3) . ?
C22 C22 1.513(4) 3_667 ?
C22 H22A 0.9900 . ?
C22 H22B 0.9900 . ?
O22 H22 1.05(4) . ?

loop_
_geom_hbond_atom_site_label_D
_geom_hbond_atom_site_label_H
_geom_hbond_atom_site_label_A
_geom_hbond_distance_DH
_geom_hbond_distance_HA
_geom_hbond_distance_DA
_geom_hbond_angle_DHA
_geom_hbond_site_symmetry_A
O22 H22 N11 1.05(4) 1.62(4) 2.676(2) 178(3) .
